data_4063028
_journal_name_full Organometallics
_journal_paper_doi 10.1021/om049835z
_journal_year 2004
_chemical_formula_sum 'C46 H41 B F20 N2 Zr'
_chemical_formula_weight 1103.84
_space_group_IT_number 14
_symmetry_cell_setting monoclinic
_symmetry_space_group_name_Hall '-P 2yn'
_symmetry_space_group_name_H-M 'P 1 21/n 1'
_cell_angle_alpha 90.00
_cell_angle_beta 114.0510(10)
_cell_angle_gamma 90.00
_cell_formula_units_Z 8
_cell_length_a 17.4507(5)
_cell_length_b 32.4226(9)
_cell_length_c 18.0794(5)
_cell_measurement_temperature 193(2)
_cell_volume 9341.2(5)
_diffrn_ambient_temperature 193(2)
_exptl_crystal_density_diffrn 1.570
_cod_depositor_comments
;
The following automatic conversions were performed:
'_symmetry_cell_setting' value 'Monoclinic' changed to 'monoclinic'
according to '/home/saulius/struct/CIF-dictionaries/cif_core.dic'
dictionary named 'cif_core.dic' version 2.4.1 from 2010-06-29.

Automatic conversion script
Id: cif_fix_enum 1527 2010-12-29 10:47:43Z saulius 
;
_cod_original_sg_symbol_H-M 'P 21/n'
_cod_database_code 4063028

loop_
_symmetry_equiv_pos_as_xyz
'x, y, z'
'-x+1/2, y+1/2, -z+1/2'
'-x, -y, -z'
'x-1/2, -y-1/2, z-1/2'

loop_
_atom_site_label
_atom_site_type_symbol
_atom_site_fract_x
_atom_site_fract_y
_atom_site_fract_z
_atom_site_U_iso_or_equiv
_atom_site_adp_type
_atom_site_occupancy
_atom_site_symmetry_multiplicity
_atom_site_calc_flag
_atom_site_refinement_flags
_atom_site_disorder_assembly
_atom_site_disorder_group
Zr1 Zr 0.27532(2) 0.089638(9) 0.334074(17) 0.04455(10) Uani 1 1 d . . .
N1 N 0.24607(19) 0.09500(8) 0.20840(15) 0.0490(6) Uani 1 1 d . . .
N2 N 0.27114(19) 0.15029(8) 0.28354(16) 0.0520(7) Uani 1 1 d . . .
CT1 C 0.20369(11) 0.08056(5) 0.40848(10) 0.000 Uiso 0.00 1 d P . .
C1 C 0.1596(2) 0.10896(12) 0.3735(2) 0.0595(9) Uani 1 1 d . . .
C2 C 0.1470(3) 0.06785(13) 0.3489(2) 0.0631(10) Uani 1 1 d . . .
C3 C 0.2125(3) 0.04413(10) 0.4062(2) 0.0552(9) Uani 1 1 d . . .
C4 C 0.2658(2) 0.07078(11) 0.46732(19) 0.0533(8) Uani 1 1 d . . .
C5 C 0.2335(3) 0.11106(11) 0.4465(2) 0.0576(9) Uani 1 1 d . . .
C6 C 0.0994(3) 0.14370(16) 0.3329(3) 0.1000(17) Uani 1 1 d . . .
H6A H 0.0898 0.1451 0.2757 0.150 Uiso 1 1 calc R . .
H6B H 0.1233 0.1698 0.3595 0.150 Uiso 1 1 calc R . .
H6C H 0.0460 0.1387 0.3372 0.150 Uiso 1 1 calc R . .
C7 C 0.0716(3) 0.0511(2) 0.2770(3) 0.0995(17) Uani 1 1 d . . .
H7A H 0.0226 0.0505 0.2905 0.149 Uiso 1 1 calc R . .
H7B H 0.0839 0.0231 0.2645 0.149 Uiso 1 1 calc R . .
H7C H 0.0599 0.0689 0.2298 0.149 Uiso 1 1 calc R . .
C8 C 0.2221(4) -0.00245(12) 0.4069(3) 0.0861(14) Uani 1 1 d . . .
H8A H 0.1961 -0.0148 0.4406 0.129 Uiso 1 1 calc R . .
H8B H 0.2818 -0.0096 0.4292 0.129 Uiso 1 1 calc R . .
H8C H 0.1946 -0.0130 0.3515 0.129 Uiso 1 1 calc R . .
C9 C 0.3387(3) 0.05757(16) 0.5426(2) 0.0836(14) Uani 1 1 d . . .
H9A H 0.3781 0.0806 0.5633 0.125 Uiso 1 1 calc R . .
H9B H 0.3672 0.0343 0.5301 0.125 Uiso 1 1 calc R . .
H9C H 0.3186 0.0492 0.5837 0.125 Uiso 1 1 calc R . .
C10 C 0.2659(4) 0.14851(14) 0.4989(3) 0.0903(15) Uani 1 1 d . . .
H10A H 0.2484 0.1475 0.5439 0.135 Uiso 1 1 calc R . .
H10B H 0.2431 0.1734 0.4666 0.135 Uiso 1 1 calc R . .
H10C H 0.3273 0.1491 0.5202 0.135 Uiso 1 1 calc R . .
C11 C 0.2540(2) 0.13639(10) 0.20874(19) 0.0467(7) Uani 1 1 d . . .
C12 C 0.2381(2) 0.16536(11) 0.1361(2) 0.0574(9) Uani 1 1 d . . .
C13 C 0.1681(2) 0.19598(12) 0.1307(2) 0.0668(10) Uani 1 1 d . . .
H13A H 0.1206 0.1807 0.1329 0.100 Uiso 1 1 calc R . .
H13B H 0.1494 0.2112 0.0795 0.100 Uiso 1 1 calc R . .
H13C H 0.1898 0.2154 0.1761 0.100 Uiso 1 1 calc R . .
C14 C 0.3185(3) 0.18781(15) 0.1475(3) 0.0886(15) Uani 1 1 d . . .
H14A H 0.3388 0.2033 0.1985 0.133 Uiso 1 1 calc R . .
H14B H 0.3075 0.2069 0.1023 0.133 Uiso 1 1 calc R . .
H14C H 0.3611 0.1677 0.1492 0.133 Uiso 1 1 calc R . .
C15 C 0.2024(4) 0.14249(14) 0.0552(2) 0.0985(17) Uani 1 1 d . . .
H15A H 0.2431 0.1220 0.0541 0.148 Uiso 1 1 calc R . .
H15B H 0.1909 0.1622 0.0109 0.148 Uiso 1 1 calc R . .
H15C H 0.1501 0.1286 0.0488 0.148 Uiso 1 1 calc R . .
C16 C 0.2540(2) 0.05742(10) 0.16452(19) 0.0530(8) Uani 1 1 d . . .
C17 C 0.3332(3) 0.05712(14) 0.1487(3) 0.0770(12) Uani 1 1 d . . .
H17A H 0.3282 0.0777 0.1073 0.115 Uiso 1 1 calc R . .
H17B H 0.3407 0.0297 0.1297 0.115 Uiso 1 1 calc R . .
H17C H 0.3818 0.0637 0.1989 0.115 Uiso 1 1 calc R . .
C18 C 0.1759(3) 0.04660(13) 0.0889(2) 0.0698(11) Uani 1 1 d . . .
H18A H 0.1256 0.0522 0.0988 0.105 Uiso 1 1 calc R . .
H18B H 0.1774 0.0173 0.0762 0.105 Uiso 1 1 calc R . .
H18C H 0.1745 0.0634 0.0433 0.105 Uiso 1 1 calc R . .
C19 C 0.2633(3) 0.02408(10) 0.2278(2) 0.0609(10) Uani 1 1 d . . .
H19A H 0.3133 0.0298 0.2774 0.091 Uiso 1 1 calc R . .
H19B H 0.2690 -0.0030 0.2065 0.091 Uiso 1 1 calc R . .
H19C H 0.2135 0.0242 0.2401 0.091 Uiso 1 1 calc R . .
C20 C 0.2896(3) 0.19274(10) 0.3151(2) 0.0689(11) Uani 1 1 d . . .
H20A H 0.2502 0.2007 0.3396 0.083 Uiso 1 1 calc R . .
H20B H 0.2815 0.2120 0.2701 0.083 Uiso 1 1 calc R . .
C21 C 0.3790(4) 0.19589(14) 0.3783(3) 0.1028(18) Uani 1 1 d . . .
H21A H 0.3870 0.1767 0.4227 0.154 Uiso 1 1 calc R . .
H21B H 0.3899 0.2241 0.3994 0.154 Uiso 1 1 calc R . .
H21C H 0.4179 0.1889 0.3535 0.154 Uiso 1 1 calc R . .
C22 C 0.4106(3) 0.08006(12) 0.4055(2) 0.0657(10) Uani 1 1 d . . .
H22A H 0.4410 0.0850 0.3712 0.099 Uiso 1 1 calc R . .
H22B H 0.4204 0.0517 0.4258 0.099 Uiso 1 1 calc R . .
H22C H 0.4306 0.0993 0.4513 0.099 Uiso 1 1 calc R . .
Zr31 Zr 0.68756(2) 0.169778(10) 0.28934(2) 0.05079(11) Uani 1 1 d . . .
N31 N 0.7244(2) 0.17540(8) 0.1951(2) 0.0651(9) Uani 1 1 d . A .
N32 N 0.6709(2) 0.22779(9) 0.2306(2) 0.0755(10) Uani 1 1 d . A .
CT31 C 0.7557(3) 0.17430(14) 0.4227(2) 0.000 Uiso 0.00 1 d P A 1
C31 C 0.8233(6) 0.1740(4) 0.4142(6) 0.076(3) Uani 0.66 1 d P A 1
C32 C 0.7761(7) 0.2088(3) 0.4141(5) 0.060(2) Uani 0.66 1 d P A 1
C33 C 0.7053(7) 0.1971(2) 0.4290(5) 0.058(3) Uani 0.66 1 d P A 1
C34 C 0.7095(11) 0.1540(3) 0.4336(7) 0.094(4) Uani 0.66 1 d P A 1
C35 C 0.7644(8) 0.1375(3) 0.4227(5) 0.090(3) Uani 0.66 1 d P A 1
C36 C 0.9039(5) 0.1718(4) 0.4056(5) 0.138(5) Uani 0.66 1 d P A 1
H36A H 0.9064 0.1940 0.3698 0.207 Uiso 0.66 1 calc PR A 1
H36B H 0.9083 0.1451 0.3824 0.207 Uiso 0.66 1 calc PR A 1
H36C H 0.9504 0.1749 0.4589 0.207 Uiso 0.66 1 calc PR A 1
C37 C 0.8103(5) 0.2528(2) 0.4186(5) 0.099(3) Uani 0.66 1 d P A 1
H37A H 0.7651 0.2727 0.4097 0.148 Uiso 0.66 1 calc PR A 1
H37B H 0.8320 0.2564 0.3768 0.148 Uiso 0.66 1 calc PR A 1
H37C H 0.8556 0.2574 0.4721 0.148 Uiso 0.66 1 calc PR A 1
C38 C 0.6483(7) 0.2265(3) 0.4463(5) 0.102(3) Uani 0.66 1 d P A 1
H38A H 0.5910 0.2156 0.4236 0.153 Uiso 0.66 1 calc PR A 1
H38B H 0.6493 0.2533 0.4216 0.153 Uiso 0.66 1 calc PR A 1
H38C H 0.6675 0.2298 0.5050 0.153 Uiso 0.66 1 calc PR A 1
C39 C 0.6368(10) 0.1306(4) 0.4524(6) 0.142(5) Uani 0.66 1 d P A 1
H39A H 0.6620 0.1173 0.5056 0.213 Uiso 0.66 1 calc PR A 1
H39B H 0.6098 0.1097 0.4107 0.213 Uiso 0.66 1 calc PR A 1
H39C H 0.5949 0.1508 0.4522 0.213 Uiso 0.66 1 calc PR A 1
C40 C 0.7985(10) 0.0940(2) 0.4304(5) 0.155(6) Uani 0.66 1 d P A 1
H40A H 0.7581 0.0766 0.3881 0.233 Uiso 0.66 1 calc PR A 1
H40B H 0.8076 0.0829 0.4838 0.233 Uiso 0.66 1 calc PR A 1
H40C H 0.8518 0.0944 0.4244 0.233 Uiso 0.66 1 calc PR A 1
C31A C 0.7939(6) 0.1887(4) 0.4197(7) 0.15(3) Uani 0.34 1 d PG A 2
C32A C 0.7174(7) 0.1943(4) 0.4279(8) 0.107(14) Uani 0.34 1 d PG A 2
C33A C 0.6816(7) 0.1551(4) 0.4261(8) 0.059(7) Uani 0.34 1 d PG A 2
C34A C 0.7359(6) 0.1252(3) 0.4168(6) 0.49(8) Uani 0.34 1 d PG A 2
C35A C 0.8053(5) 0.1459(3) 0.4129(5) 0.064(5) Uani 0.34 1 d PG A 2
C36A C 0.8527(10) 0.2222(5) 0.4186(11) 0.160(9) Uiso 0.34 1 d PG A 2
H36D H 0.9015 0.2229 0.4707 0.240 Uiso 0.34 1 calc PR A 2
H36E H 0.8237 0.2488 0.4091 0.240 Uiso 0.34 1 calc PR A 2
H36F H 0.8712 0.2168 0.3751 0.240 Uiso 0.34 1 calc PR A 2
C37A C 0.6807(11) 0.2349(5) 0.4369(13) 0.183(17) Uiso 0.34 1 d PG A 2
H37D H 0.6229 0.2370 0.3960 0.274 Uiso 0.34 1 calc PR A 2
H37E H 0.7143 0.2574 0.4294 0.274 Uiso 0.34 1 calc PR A 2
H37F H 0.6810 0.2367 0.4911 0.274 Uiso 0.34 1 calc PR A 2
C38A C 0.6001(11) 0.1466(5) 0.4328(13) 0.173(17) Uiso 0.34 1 d PG A 2
H38D H 0.5692 0.1725 0.4271 0.260 Uiso 0.34 1 calc PR A 2
H38E H 0.6114 0.1344 0.4858 0.260 Uiso 0.34 1 calc PR A 2
H38F H 0.5665 0.1274 0.3900 0.260 Uiso 0.34 1 calc PR A 2
C39A C 0.7222(9) 0.0794(4) 0.4120(11) 0.137(8) Uiso 0.34 1 d PG A 2
H39D H 0.7029 0.0708 0.4535 0.206 Uiso 0.34 1 calc PR A 2
H39E H 0.7751 0.0653 0.4211 0.206 Uiso 0.34 1 calc PR A 2
H39F H 0.6798 0.0721 0.3583 0.206 Uiso 0.34 1 calc PR A 2
C40A C 0.8783(8) 0.1261(4) 0.4032(9) 0.114(6) Uiso 0.34 1 d PG A 2
H40D H 0.9090 0.1469 0.3869 0.171 Uiso 0.34 1 calc PR A 2
H40E H 0.8578 0.1046 0.3616 0.171 Uiso 0.34 1 calc PR A 2
H40F H 0.9158 0.1137 0.4548 0.171 Uiso 0.34 1 calc PR A 2
C41 C 0.7056(3) 0.21556(12) 0.1789(2) 0.0704(11) Uani 1 1 d . . .
C42 C 0.7214(4) 0.24584(15) 0.1209(3) 0.108(2) Uani 1 1 d . A .
C43 C 0.7813(4) 0.27986(15) 0.1737(3) 0.113(2) Uani 1 1 d . . .
H43A H 0.8009 0.2968 0.1399 0.169 Uiso 1 1 calc R A .
H43B H 0.8296 0.2670 0.2171 0.169 Uiso 1 1 calc R . .
H43C H 0.7514 0.2973 0.1975 0.169 Uiso 1 1 calc R . .
C44 C 0.6361(5) 0.2626(2) 0.0599(4) 0.171(4) Uani 1 1 d . . .
H44A H 0.6048 0.2742 0.0894 0.256 Uiso 1 1 calc R A .
H44B H 0.6037 0.2401 0.0249 0.256 Uiso 1 1 calc R . .
H44C H 0.6457 0.2842 0.0266 0.256 Uiso 1 1 calc R . .
C45 C 0.7684(5) 0.2260(2) 0.0753(3) 0.154(4) Uani 1 1 d . . .
H45A H 0.7829 0.2471 0.0445 0.231 Uiso 1 1 calc R A .
H45B H 0.7327 0.2050 0.0381 0.231 Uiso 1 1 calc R . .
H45C H 0.8198 0.2130 0.1141 0.231 Uiso 1 1 calc R . .
C46 C 0.7457(2) 0.13858(12) 0.1555(2) 0.0598(9) Uani 1 1 d . . .
C47 C 0.7338(3) 0.10442(12) 0.2088(3) 0.0691(10) Uani 1 1 d . A .
H47A H 0.7709 0.1096 0.2656 0.104 Uiso 1 1 calc R . .
H47B H 0.7475 0.0776 0.1921 0.104 Uiso 1 1 calc R . .
H47C H 0.6753 0.1042 0.2026 0.104 Uiso 1 1 calc R . .
C48 C 0.8358(3) 0.1363(2) 0.1650(3) 0.114(2) Uani 1 1 d . A .
H48A H 0.8439 0.1549 0.1262 0.172 Uiso 1 1 calc R . .
H48B H 0.8488 0.1080 0.1549 0.172 Uiso 1 1 calc R . .
H48C H 0.8733 0.1444 0.2202 0.172 Uiso 1 1 calc R . .
C49 C 0.6827(3) 0.13103(14) 0.0683(2) 0.0850(14) Uani 1 1 d . A .
H49A H 0.6255 0.1332 0.0653 0.127 Uiso 1 1 calc R . .
H49B H 0.6914 0.1034 0.0511 0.127 Uiso 1 1 calc R . .
H49C H 0.6908 0.1517 0.0326 0.127 Uiso 1 1 calc R . .
C50 C 0.6379(4) 0.26840(14) 0.2388(3) 0.113(2) Uani 1 1 d . . .
H50A H 0.6399 0.2873 0.1966 0.136 Uiso 1 1 calc R A .
H50B H 0.6730 0.2803 0.2924 0.136 Uiso 1 1 calc R . .
C51 C 0.5497(5) 0.2643(2) 0.2303(5) 0.157(3) Uani 1 1 d . A .
H51A H 0.5134 0.2570 0.1743 0.235 Uiso 1 1 calc R . .
H51B H 0.5311 0.2905 0.2443 0.235 Uiso 1 1 calc R . .
H51C H 0.5466 0.2426 0.2668 0.235 Uiso 1 1 calc R . .
C52 C 0.5603(3) 0.14284(16) 0.2522(3) 0.0886(14) Uani 1 1 d . A .
H52A H 0.5352 0.1385 0.1934 0.133 Uiso 1 1 calc R . .
H52B H 0.5250 0.1617 0.2670 0.133 Uiso 1 1 calc R . .
H52C H 0.5644 0.1164 0.2797 0.133 Uiso 1 1 calc R . .
B61 B 0.2229(2) 0.36120(10) 0.2661(2) 0.0418(8) Uani 1 1 d . . .
C61 C 0.1596(2) 0.32101(9) 0.25128(19) 0.0448(7) Uani 1 1 d . . .
C62 C 0.1010(2) 0.31215(10) 0.1738(2) 0.0503(8) Uani 1 1 d . . .
F62 F 0.10145(14) 0.33457(6) 0.11033(11) 0.0605(5) Uani 1 1 d . . .
C63 C 0.0412(2) 0.28172(11) 0.1548(2) 0.0604(9) Uani 1 1 d . . .
F63 F -0.01370(17) 0.27586(8) 0.07749(15) 0.0880(7) Uani 1 1 d . . .
C64 C 0.0372(3) 0.25763(10) 0.2154(3) 0.0631(10) Uani 1 1 d . . .
F64 F -0.02036(17) 0.22731(7) 0.19876(18) 0.0925(8) Uani 1 1 d . . .
C65 C 0.0912(3) 0.26536(10) 0.2929(3) 0.0595(9) Uani 1 1 d . . .
F65 F 0.08668(17) 0.24275(6) 0.35402(16) 0.0801(7) Uani 1 1 d . . .
C66 C 0.1507(2) 0.29648(10) 0.3103(2) 0.0507(8) Uani 1 1 d . . .
F66 F 0.19933(14) 0.30193(6) 0.38955(12) 0.0647(5) Uani 1 1 d . . .
C67 C 0.2829(2) 0.35851(9) 0.21510(19) 0.0445(7) Uani 1 1 d . . .
C68 C 0.3323(2) 0.39242(10) 0.21466(19) 0.0483(7) Uani 1 1 d . . .
F68 F 0.32503(12) 0.42786(5) 0.25075(11) 0.0532(4) Uani 1 1 d . . .
C69 C 0.3882(2) 0.39300(11) 0.1787(2) 0.0530(8) Uani 1 1 d . . .
F69 F 0.43255(13) 0.42690(7) 0.17936(13) 0.0659(5) Uani 1 1 d . . .
C70 C 0.3988(2) 0.35761(12) 0.1411(2) 0.0570(9) Uani 1 1 d . . .
F70 F 0.45443(14) 0.35706(8) 0.10652(14) 0.0741(6) Uani 1 1 d . . .
C71 C 0.3532(2) 0.32336(11) 0.1402(2) 0.0552(8) Uani 1 1 d . . .
F71 F 0.36304(15) 0.28835(7) 0.10438(14) 0.0716(6) Uani 1 1 d . . .
C72 C 0.2973(2) 0.32420(10) 0.1768(2) 0.0516(8) Uani 1 1 d . . .
F72 F 0.25703(14) 0.28814(6) 0.17386(14) 0.0631(5) Uani 1 1 d . . .
C73 C 0.15578(19) 0.40004(9) 0.23672(18) 0.0402(6) Uani 1 1 d . . .
C74 C 0.10835(19) 0.40953(9) 0.28059(18) 0.0417(7) Uani 1 1 d . . .
F74 F 0.12036(11) 0.38740(5) 0.34826(10) 0.0492(4) Uani 1 1 d . . .
C75 C 0.04986(19) 0.44055(9) 0.26183(19) 0.0454(7) Uani 1 1 d . . .
F75 F 0.00855(12) 0.44790(6) 0.30913(12) 0.0578(5) Uani 1 1 d . . .
C76 C 0.03365(19) 0.46406(9) 0.1938(2) 0.0460(7) Uani 1 1 d . . .
F76 F -0.02139(12) 0.49539(6) 0.17384(12) 0.0604(5) Uani 1 1 d . . .
C77 C 0.0750(2) 0.45472(9) 0.14552(18) 0.0457(7) Uani 1 1 d . . .
F77 F 0.05906(13) 0.47691(6) 0.07734(12) 0.0601(5) Uani 1 1 d . . .
C78 C 0.1338(2) 0.42364(9) 0.16731(18) 0.0430(7) Uani 1 1 d . . .
F78 F 0.17101(12) 0.41726(6) 0.11517(11) 0.0529(4) Uani 1 1 d . . .
C79 C 0.2927(2) 0.36550(9) 0.36113(19) 0.0445(7) Uani 1 1 d . . .
C80 C 0.3488(2) 0.33313(10) 0.3950(2) 0.0519(8) Uani 1 1 d . . .
F80 F 0.34138(14) 0.29854(6) 0.35041(13) 0.0658(5) Uani 1 1 d . . .
C81 C 0.4126(2) 0.33331(12) 0.4714(2) 0.0584(9) Uani 1 1 d . . .
F81 F 0.46390(15) 0.30053(7) 0.49824(15) 0.0815(7) Uani 1 1 d . . .
C82 C 0.4234(2) 0.36744(12) 0.5191(2) 0.0579(9) Uani 1 1 d . . .
F82 F 0.48621(14) 0.36872(8) 0.59407(13) 0.0792(7) Uani 1 1 d . . .
C83 C 0.3713(2) 0.40060(11) 0.4899(2) 0.0520(8) Uani 1 1 d . . .
F83 F 0.38249(14) 0.43463(7) 0.53538(13) 0.0707(6) Uani 1 1 d . . .
C84 C 0.3084(2) 0.39922(10) 0.41235(19) 0.0444(7) Uani 1 1 d . . .
F84 F 0.26351(12) 0.43450(5) 0.38788(11) 0.0513(4) Uani 1 1 d . . .
B91 B 0.7442(2) 0.43644(11) 0.2958(2) 0.0414(7) Uani 1 1 d . . .
C91 C 0.68989(19) 0.44095(9) 0.19664(18) 0.0420(7) Uani 1 1 d . . .
C92 C 0.6662(2) 0.47715(10) 0.15276(19) 0.0455(7) Uani 1 1 d . . .
F92 F 0.69061(13) 0.51420(6) 0.19000(11) 0.0561(5) Uani 1 1 d . . .
C93 C 0.6171(2) 0.47877(11) 0.0698(2) 0.0519(8) Uani 1 1 d . . .
F93 F 0.59855(14) 0.51554(7) 0.03167(13) 0.0706(6) Uani 1 1 d . . .
C94 C 0.5881(2) 0.44326(12) 0.02702(19) 0.0549(9) Uani 1 1 d . . .
F94 F 0.54027(13) 0.44455(8) -0.05344(12) 0.0743(6) Uani 1 1 d . . .
C95 C 0.6078(2) 0.40645(12) 0.0670(2) 0.0551(8) Uani 1 1 d . . .
F95 F 0.57993(14) 0.37098(7) 0.02590(13) 0.0756(6) Uani 1 1 d . . .
C96 C 0.6560(2) 0.40607(11) 0.1493(2) 0.0501(8) Uani 1 1 d . . .
F96 F 0.67083(14) 0.36841(6) 0.18401(12) 0.0673(6) Uani 1 1 d . . .
C97 C 0.80472(19) 0.47648(9) 0.33988(19) 0.0431(7) Uani 1 1 d . . .
C98 C 0.8204(2) 0.49085(10) 0.4174(2) 0.0548(8) Uani 1 1 d . . .
F98 F 0.77532(16) 0.47721(7) 0.45815(12) 0.0704(6) Uani 1 1 d . . .
C99 C 0.8810(3) 0.51969(11) 0.4581(2) 0.0653(10) Uani 1 1 d . . .
F99 F 0.89247(19) 0.53208(8) 0.53290(13) 0.0944(8) Uani 1 1 d . . .
C100 C 0.9308(2) 0.53569(11) 0.4224(3) 0.0657(11) Uani 1 1 d . . .
F100 F 0.99042(15) 0.56391(7) 0.46081(18) 0.0942(9) Uani 1 1 d . . .
C101 C 0.9176(2) 0.52303(10) 0.3459(3) 0.0591(9) Uani 1 1 d . . .
F101 F 0.96427(14) 0.53894(7) 0.30931(18) 0.0827(7) Uani 1 1 d . . .
C102 C 0.8565(2) 0.49402(9) 0.3072(2) 0.0479(7) Uani 1 1 d . . .
F102 F 0.84808(13) 0.48262(6) 0.23257(13) 0.0594(5) Uani 1 1 d . . .
C103 C 0.81509(19) 0.39913(9) 0.32148(18) 0.0419(7) Uani 1 1 d . . .
C104 C 0.8536(2) 0.38374(9) 0.27332(18) 0.0445(7) Uani 1 1 d . . .
F104 F 0.82891(13) 0.39620(6) 0.19588(11) 0.0580(5) Uani 1 1 d . . .
C105 C 0.9188(2) 0.35508(10) 0.2994(2) 0.0513(8) Uani 1 1 d . . .
F105 F 0.95161(14) 0.34200(6) 0.24746(14) 0.0666(5) Uani 1 1 d . . .
C106 C 0.9492(2) 0.34053(11) 0.3765(2) 0.0574(9) Uani 1 1 d . . .
F106 F 1.01168(16) 0.31289(7) 0.40266(15) 0.0838(7) Uani 1 1 d . . .
C107 C 0.9148(3) 0.35524(11) 0.4279(2) 0.0612(9) Uani 1 1 d . . .
F107 F 0.94487(17) 0.34138(8) 0.50482(14) 0.0864(7) Uani 1 1 d . . .
C108 C 0.8504(2) 0.38340(10) 0.39971(19) 0.0511(8) Uani 1 1 d . . .
F108 F 0.82180(14) 0.39680(7) 0.45473(11) 0.0668(6) Uani 1 1 d . . .
C109 C 0.6692(2) 0.42878(10) 0.32727(18) 0.0468(7) Uani 1 1 d . . .
C110 C 0.6209(2) 0.46146(12) 0.3345(2) 0.0553(8) Uani 1 1 d . . .
F110 F 0.63731(15) 0.50015(7) 0.31720(14) 0.0707(6) Uani 1 1 d . . .
C111 C 0.5563(2) 0.45784(15) 0.3599(2) 0.0671(11) Uani 1 1 d . . .
F111 F 0.51610(17) 0.49112(10) 0.36935(17) 0.0962(9) Uani 1 1 d . . .
C112 C 0.5345(2) 0.41940(17) 0.3754(2) 0.0717(12) Uani 1 1 d . . .
F112 F 0.47195(15) 0.41539(11) 0.40034(17) 0.1043(10) Uani 1 1 d . . .
C113 C 0.5755(3) 0.38556(15) 0.3650(2) 0.0693(11) Uani 1 1 d . . .
F113 F 0.55269(18) 0.34719(9) 0.37784(17) 0.0979(9) Uani 1 1 d . . .
C114 C 0.6419(2) 0.39049(12) 0.3425(2) 0.0575(9) Uani 1 1 d . . .
F114 F 0.68156(16) 0.35528(7) 0.33801(15) 0.0757(6) Uani 1 1 d . . .

loop_
_atom_site_aniso_label
_atom_site_aniso_U_11
_atom_site_aniso_U_22
_atom_site_aniso_U_33
_atom_site_aniso_U_23
_atom_site_aniso_U_13
_atom_site_aniso_U_12
Zr1 0.0659(2) 0.03447(16) 0.03465(16) 0.00126(11) 0.02193(14) 0.00863(13)
N1 0.0719(18) 0.0389(14) 0.0395(14) 0.0012(11) 0.0262(13) 0.0071(12)
N2 0.0764(19) 0.0349(14) 0.0429(14) 0.0008(11) 0.0224(14) 0.0081(13)
C1 0.070(2) 0.062(2) 0.052(2) 0.0099(17) 0.0305(18) 0.0230(18)
C2 0.073(2) 0.073(2) 0.0469(19) -0.0057(18) 0.0283(18) -0.007(2)
C3 0.088(3) 0.0431(18) 0.0492(19) -0.0006(15) 0.0424(19) 0.0049(17)
C4 0.074(2) 0.0539(19) 0.0371(16) 0.0031(14) 0.0279(16) 0.0156(17)
C5 0.082(3) 0.050(2) 0.053(2) -0.0106(15) 0.0385(19) 0.0030(17)
C6 0.099(4) 0.095(4) 0.119(4) 0.043(3) 0.057(3) 0.053(3)
C7 0.079(3) 0.146(5) 0.069(3) -0.021(3) 0.025(2) -0.027(3)
C8 0.151(5) 0.047(2) 0.088(3) 0.000(2) 0.078(3) -0.006(2)
C9 0.094(3) 0.115(4) 0.042(2) 0.021(2) 0.028(2) 0.032(3)
C10 0.139(4) 0.064(3) 0.083(3) -0.032(2) 0.061(3) -0.009(3)
C11 0.0553(19) 0.0440(17) 0.0444(17) 0.0069(14) 0.0240(15) 0.0077(14)
C12 0.076(2) 0.052(2) 0.0489(19) 0.0132(15) 0.0297(18) 0.0057(17)
C13 0.062(2) 0.058(2) 0.068(2) 0.0216(18) 0.0131(19) 0.0065(18)
C14 0.079(3) 0.090(3) 0.111(4) 0.045(3) 0.053(3) 0.018(2)
C15 0.174(5) 0.072(3) 0.048(2) 0.018(2) 0.044(3) 0.020(3)
C16 0.074(2) 0.0467(18) 0.0381(16) -0.0037(14) 0.0222(16) 0.0098(16)
C17 0.090(3) 0.093(3) 0.060(2) -0.002(2) 0.043(2) 0.022(2)
C18 0.087(3) 0.062(2) 0.046(2) -0.0086(17) 0.0125(19) 0.008(2)
C19 0.093(3) 0.0401(18) 0.0457(18) -0.0021(14) 0.0240(19) 0.0149(18)
C20 0.106(3) 0.0336(18) 0.061(2) 0.0010(16) 0.029(2) 0.0073(19)
C21 0.137(5) 0.052(2) 0.075(3) -0.010(2) -0.003(3) -0.007(3)
C22 0.076(3) 0.052(2) 0.065(2) 0.0028(17) 0.025(2) -0.0011(18)
Zr31 0.0592(2) 0.04632(19) 0.04700(19) 0.00275(13) 0.02179(16) 0.00548(14)
N31 0.069(2) 0.0323(15) 0.0676(19) 0.0008(13) 0.0009(16) -0.0084(13)
N32 0.097(3) 0.0382(16) 0.062(2) 0.0007(14) 0.0014(18) 0.0029(16)
C31 0.062(7) 0.113(7) 0.038(4) -0.006(4) 0.005(4) 0.013(6)
C32 0.066(6) 0.071(4) 0.030(4) 0.004(3) 0.006(4) 0.004(4)
C33 0.071(6) 0.057(5) 0.044(5) -0.006(4) 0.023(5) 0.003(4)
C34 0.159(11) 0.081(8) 0.058(6) -0.003(5) 0.060(7) -0.036(7)
C35 0.154(10) 0.089(6) 0.042(4) 0.026(3) 0.054(6) 0.075(8)
C36 0.056(4) 0.270(15) 0.071(5) -0.015(7) 0.008(4) 0.046(6)
C37 0.115(6) 0.084(5) 0.066(4) -0.002(4) 0.004(4) -0.048(5)
C38 0.123(7) 0.114(6) 0.078(5) -0.041(4) 0.051(5) 0.023(6)
C39 0.249(14) 0.131(9) 0.094(6) -0.019(7) 0.118(9) -0.090(11)
C40 0.314(17) 0.063(5) 0.057(4) 0.022(4) 0.044(7) 0.077(8)
C31A 0.035(15) 0.30(7) 0.075(18) 0.07(3) -0.017(11) -0.03(3)
C32A 0.10(2) 0.14(3) 0.09(2) -0.042(17) 0.039(18) 0.032(19)
C33A 0.055(7) 0.088(15) 0.037(7) -0.016(7) 0.020(6) 0.025(8)
C34A 0.70(14) 0.33(7) 0.13(3) -0.13(4) -0.15(5) 0.38(8)
C35A 0.050(8) 0.095(12) 0.032(8) -0.031(8) 0.002(6) 0.030(9)
C41 0.085(3) 0.056(2) 0.0435(19) 0.0024(17) -0.0003(19) -0.026(2)
C42 0.150(5) 0.078(3) 0.051(2) 0.018(2) -0.005(3) -0.060(3)
C43 0.142(5) 0.073(3) 0.089(3) 0.010(3) 0.012(3) -0.057(3)
C44 0.180(7) 0.123(5) 0.106(4) 0.070(4) -0.047(4) -0.070(5)
C45 0.260(9) 0.135(5) 0.075(3) -0.006(3) 0.076(5) -0.119(6)
C46 0.072(2) 0.063(2) 0.0508(19) -0.0033(17) 0.0323(18) -0.0082(18)
C47 0.097(3) 0.051(2) 0.070(2) 0.0013(18) 0.045(2) 0.008(2)
C48 0.086(4) 0.180(6) 0.100(4) -0.004(4) 0.061(3) -0.003(4)
C49 0.117(4) 0.074(3) 0.056(2) -0.010(2) 0.026(2) -0.030(3)
C50 0.141(5) 0.046(2) 0.099(4) -0.007(2) -0.004(3) 0.027(3)
C51 0.149(7) 0.110(5) 0.161(7) -0.017(4) 0.012(5) 0.074(5)
C52 0.077(3) 0.092(3) 0.109(4) -0.021(3) 0.050(3) -0.005(2)
B61 0.051(2) 0.0339(17) 0.0434(18) 0.0033(14) 0.0221(16) -0.0004(15)
C61 0.0532(18) 0.0347(15) 0.0522(18) 0.0018(13) 0.0274(15) 0.0038(13)
C62 0.063(2) 0.0362(16) 0.056(2) -0.0044(14) 0.0289(17) 0.0006(15)
F62 0.0789(14) 0.0548(11) 0.0467(10) -0.0051(9) 0.0246(10) -0.0075(10)
C63 0.066(2) 0.0472(19) 0.068(2) -0.0179(17) 0.0266(19) -0.0054(17)
F63 0.0965(18) 0.0760(16) 0.0784(16) -0.0289(13) 0.0222(14) -0.0273(13)
C64 0.071(2) 0.0357(18) 0.092(3) -0.0116(18) 0.043(2) -0.0113(16)
F64 0.0989(19) 0.0569(14) 0.133(2) -0.0208(14) 0.0581(17) -0.0337(13)
C65 0.077(2) 0.0337(17) 0.087(3) 0.0048(17) 0.053(2) 0.0005(16)
F65 0.1107(19) 0.0473(12) 0.1092(19) 0.0135(12) 0.0724(16) -0.0068(12)
C66 0.060(2) 0.0379(17) 0.061(2) 0.0029(14) 0.0312(17) 0.0023(14)
F66 0.0813(14) 0.0604(12) 0.0540(12) 0.0157(9) 0.0293(11) -0.0072(10)
C67 0.0517(18) 0.0401(16) 0.0435(16) 0.0049(13) 0.0211(14) 0.0037(14)
C68 0.0548(19) 0.0494(18) 0.0426(17) 0.0042(14) 0.0217(15) 0.0012(15)
F68 0.0662(12) 0.0433(10) 0.0550(11) -0.0013(8) 0.0297(9) -0.0071(9)
C69 0.054(2) 0.054(2) 0.0505(19) 0.0098(16) 0.0214(16) -0.0034(16)
F69 0.0650(13) 0.0714(13) 0.0681(13) 0.0078(11) 0.0340(11) -0.0148(11)
C70 0.052(2) 0.075(2) 0.0494(19) 0.0079(17) 0.0264(16) 0.0069(18)
F70 0.0676(14) 0.0995(17) 0.0719(14) 0.0024(12) 0.0456(12) 0.0049(12)
C71 0.059(2) 0.055(2) 0.057(2) -0.0009(16) 0.0289(17) 0.0129(17)
F71 0.0781(15) 0.0698(14) 0.0781(14) -0.0098(11) 0.0432(12) 0.0128(11)
C72 0.057(2) 0.0448(18) 0.057(2) 0.0025(15) 0.0271(17) 0.0028(15)
F72 0.0760(14) 0.0409(10) 0.0872(15) -0.0079(10) 0.0482(12) -0.0013(9)
C73 0.0480(17) 0.0316(14) 0.0398(15) -0.0007(12) 0.0166(13) -0.0028(12)
C74 0.0472(17) 0.0374(15) 0.0398(16) 0.0005(12) 0.0171(13) -0.0043(13)
F74 0.0555(11) 0.0515(10) 0.0448(10) 0.0067(8) 0.0247(8) 0.0030(8)
C75 0.0424(17) 0.0443(17) 0.0466(17) -0.0084(14) 0.0152(14) -0.0010(13)
F75 0.0548(11) 0.0653(12) 0.0573(11) -0.0053(9) 0.0270(9) 0.0079(9)
C76 0.0420(17) 0.0357(16) 0.0515(18) -0.0010(13) 0.0099(14) -0.0001(13)
F76 0.0559(11) 0.0498(11) 0.0679(13) 0.0043(9) 0.0174(10) 0.0129(9)
C77 0.0485(18) 0.0375(16) 0.0424(17) 0.0023(13) 0.0098(14) -0.0060(13)
F77 0.0697(13) 0.0517(11) 0.0517(11) 0.0171(9) 0.0173(10) 0.0048(9)
C78 0.0501(18) 0.0379(16) 0.0419(16) -0.0020(13) 0.0198(14) -0.0062(13)
F78 0.0693(12) 0.0498(11) 0.0447(10) 0.0074(8) 0.0286(9) 0.0033(9)
C79 0.0471(17) 0.0420(17) 0.0488(17) 0.0087(14) 0.0241(14) -0.0010(13)
C80 0.056(2) 0.0417(18) 0.059(2) 0.0087(15) 0.0247(17) 0.0031(15)
F80 0.0738(14) 0.0439(11) 0.0722(13) 0.0085(10) 0.0220(11) 0.0119(9)
C81 0.052(2) 0.061(2) 0.060(2) 0.0210(18) 0.0202(17) 0.0082(16)
F81 0.0688(14) 0.0723(15) 0.0850(16) 0.0280(12) 0.0126(12) 0.0184(12)
C82 0.0471(19) 0.077(3) 0.0455(19) 0.0136(18) 0.0148(16) -0.0040(17)
F82 0.0587(13) 0.1090(19) 0.0535(12) 0.0124(12) 0.0061(10) -0.0021(12)
C83 0.0481(18) 0.062(2) 0.0486(18) 0.0000(16) 0.0225(15) -0.0097(16)
F83 0.0710(14) 0.0789(15) 0.0554(12) -0.0156(11) 0.0188(11) -0.0131(11)
C84 0.0465(17) 0.0444(17) 0.0456(17) 0.0056(13) 0.0221(14) -0.0006(14)
F84 0.0592(11) 0.0424(10) 0.0500(10) -0.0028(8) 0.0199(9) 0.0009(8)
B91 0.0469(19) 0.0409(18) 0.0387(18) -0.0005(14) 0.0197(15) -0.0028(15)
C91 0.0396(16) 0.0476(17) 0.0411(16) 0.0003(13) 0.0189(13) -0.0029(13)
C92 0.0503(18) 0.0483(18) 0.0424(16) -0.0017(14) 0.0233(14) 0.0010(14)
F92 0.0714(13) 0.0451(10) 0.0510(11) 0.0053(8) 0.0240(10) 0.0062(9)
C93 0.0494(19) 0.065(2) 0.0461(18) 0.0131(16) 0.0241(15) 0.0123(16)
F93 0.0780(14) 0.0759(14) 0.0537(12) 0.0206(10) 0.0224(11) 0.0161(11)
C94 0.0457(18) 0.081(3) 0.0374(17) -0.0058(17) 0.0166(15) 0.0018(17)
F94 0.0618(13) 0.1139(19) 0.0387(11) -0.0010(11) 0.0119(9) 0.0075(12)
C95 0.0494(19) 0.066(2) 0.0496(19) -0.0106(17) 0.0196(16) -0.0069(16)
F95 0.0716(14) 0.0826(15) 0.0588(13) -0.0278(11) 0.0124(11) -0.0195(12)
C96 0.0491(18) 0.057(2) 0.0438(17) -0.0053(15) 0.0178(15) -0.0066(15)
F96 0.0824(15) 0.0468(11) 0.0579(12) -0.0042(9) 0.0135(11) -0.0162(10)
C97 0.0422(16) 0.0377(16) 0.0460(17) -0.0001(13) 0.0144(14) 0.0009(13)
C98 0.065(2) 0.0462(18) 0.0443(18) -0.0013(14) 0.0130(16) -0.0021(16)
F98 0.1013(17) 0.0676(13) 0.0416(10) -0.0053(9) 0.0286(11) -0.0160(12)
C99 0.075(3) 0.048(2) 0.050(2) -0.0090(16) 0.0012(19) 0.0015(18)
F99 0.127(2) 0.0758(16) 0.0487(13) -0.0186(11) 0.0033(13) -0.0137(15)
C100 0.050(2) 0.0387(18) 0.084(3) -0.0110(18) 0.0021(19) -0.0003(15)
F100 0.0680(15) 0.0551(13) 0.124(2) -0.0265(13) 0.0033(14) -0.0176(11)
C101 0.0448(18) 0.0382(17) 0.094(3) -0.0033(18) 0.0278(19) -0.0014(14)
F101 0.0664(14) 0.0554(13) 0.141(2) -0.0167(13) 0.0571(15) -0.0189(11)
C102 0.0427(17) 0.0362(16) 0.064(2) -0.0054(14) 0.0209(15) 0.0028(13)
F102 0.0621(12) 0.0581(12) 0.0739(13) -0.0127(10) 0.0441(11) -0.0117(9)
C103 0.0459(17) 0.0387(16) 0.0407(16) -0.0031(12) 0.0173(14) -0.0057(13)
C104 0.0522(18) 0.0389(16) 0.0430(17) -0.0025(13) 0.0200(14) -0.0052(14)
F104 0.0693(13) 0.0644(12) 0.0505(11) 0.0072(9) 0.0350(10) 0.0142(10)
C105 0.0504(19) 0.0430(17) 0.061(2) -0.0105(15) 0.0229(16) -0.0028(14)
F105 0.0691(13) 0.0610(12) 0.0782(14) -0.0103(11) 0.0387(12) 0.0107(10)
C106 0.057(2) 0.0447(19) 0.062(2) -0.0030(16) 0.0151(17) 0.0071(16)
F106 0.0820(16) 0.0729(15) 0.0850(16) 0.0085(12) 0.0223(13) 0.0345(13)
C107 0.071(2) 0.055(2) 0.0472(19) 0.0076(16) 0.0136(17) 0.0075(18)
F107 0.1044(19) 0.0881(17) 0.0548(13) 0.0200(12) 0.0203(13) 0.0324(14)
C108 0.063(2) 0.0492(19) 0.0420(17) -0.0017(14) 0.0218(16) 0.0033(16)
F108 0.0870(15) 0.0755(14) 0.0421(10) 0.0081(10) 0.0305(10) 0.0194(12)
C109 0.0479(18) 0.0567(19) 0.0369(16) -0.0039(14) 0.0184(14) -0.0078(15)
C110 0.054(2) 0.072(2) 0.0454(18) 0.0111(16) 0.0263(16) 0.0044(17)
F110 0.0831(15) 0.0667(13) 0.0828(15) 0.0207(11) 0.0546(13) 0.0231(11)
C111 0.050(2) 0.108(3) 0.049(2) 0.013(2) 0.0254(17) 0.019(2)
F111 0.0840(17) 0.133(2) 0.0954(18) 0.0326(16) 0.0604(15) 0.0454(17)
C112 0.046(2) 0.122(4) 0.051(2) 0.015(2) 0.0231(17) -0.011(2)
F112 0.0597(14) 0.180(3) 0.0900(18) 0.0226(18) 0.0477(14) -0.0096(16)
C113 0.063(2) 0.092(3) 0.056(2) 0.001(2) 0.0273(19) -0.029(2)
F113 0.1006(19) 0.107(2) 0.0985(19) -0.0012(16) 0.0533(16) -0.0524(16)
C114 0.064(2) 0.063(2) 0.0506(19) -0.0085(16) 0.0280(17) -0.0167(18)
F114 0.1003(17) 0.0521(12) 0.0934(17) -0.0116(11) 0.0586(14) -0.0253(12)

loop_
_geom_bond_atom_site_label_1
_geom_bond_atom_site_label_2
_geom_bond_distance
_geom_bond_site_symmetry_2
_geom_bond_publ_flag
Zr1 N1 2.123(3) . ?
Zr1 N2 2.157(3) . ?
Zr1 CT1 2.1976(16) . ?
Zr1 C22 2.203(4) . ?
Zr1 C2 2.464(4) . ?
Zr1 C1 2.480(4) . ?
Zr1 C3 2.498(3) . ?
Zr1 C5 2.521(3) . ?
Zr1 C4 2.556(3) . ?
N1 C11 1.349(4) . ?
N1 C16 1.491(4) . ?
N2 C11 1.338(4) . ?
N2 C20 1.475(4) . ?
C1 C2 1.394(5) . ?
C1 C5 1.423(5) . ?
C1 C6 1.511(5) . ?
C2 C3 1.416(5) . ?
C2 C7 1.524(6) . ?
C3 C4 1.412(5) . ?
C3 C8 1.519(5) . ?
C4 C5 1.411(5) . ?
C4 C9 1.498(5) . ?
C5 C10 1.501(5) . ?
C6 H6A 0.9800 . ?
C6 H6B 0.9800 . ?
C6 H6C 0.9800 . ?
C7 H7A 0.9800 . ?
C7 H7B 0.9800 . ?
C7 H7C 0.9800 . ?
C8 H8A 0.9800 . ?
C8 H8B 0.9800 . ?
C8 H8C 0.9800 . ?
C9 H9A 0.9800 . ?
C9 H9B 0.9800 . ?
C9 H9C 0.9800 . ?
C10 H10A 0.9800 . ?
C10 H10B 0.9800 . ?
C10 H10C 0.9800 . ?
C11 C12 1.545(4) . ?
C12 C14 1.518(6) . ?
C12 C15 1.528(6) . ?
C12 C13 1.547(5) . ?
C13 H13A 0.9800 . ?
C13 H13B 0.9800 . ?
C13 H13C 0.9800 . ?
C14 H14A 0.9800 . ?
C14 H14B 0.9800 . ?
C14 H14C 0.9800 . ?
C15 H15A 0.9800 . ?
C15 H15B 0.9800 . ?
C15 H15C 0.9800 . ?
C16 C17 1.522(6) . ?
C16 C18 1.527(5) . ?
C16 C19 1.534(5) . ?
C17 H17A 0.9800 . ?
C17 H17B 0.9800 . ?
C17 H17C 0.9800 . ?
C18 H18A 0.9800 . ?
C18 H18B 0.9800 . ?
C18 H18C 0.9800 . ?
C19 H19A 0.9800 . ?
C19 H19B 0.9800 . ?
C19 H19C 0.9800 . ?
C20 C21 1.516(7) . ?
C20 H20A 0.9900 . ?
C20 H20B 0.9900 . ?
C21 H21A 0.9800 . ?
C21 H21B 0.9800 . ?
C21 H21C 0.9800 . ?
C22 H22A 0.9800 . ?
C22 H22B 0.9800 . ?
C22 H22C 0.9800 . ?
Zr31 N31 2.058(4) . ?
Zr31 N32 2.121(3) . ?
Zr31 CT31 2.216(4) . ?
Zr31 C52 2.221(5) . ?
Zr31 C31A 2.410(11) . ?
Zr31 C35 2.463(8) . ?
Zr31 C35A 2.463(8) . ?
Zr31 C32A 2.473(13) . ?
Zr31 C32 2.497(9) . ?
Zr31 C31 2.523(9) . ?
Zr31 C34 2.529(10) . ?
Zr31 C34A 2.556(11) . ?
N31 C41 1.346(5) . ?
N31 C46 1.515(5) . ?
N32 C41 1.362(6) . ?
N32 C50 1.469(6) . ?
C31 C32 1.396(19) . ?
C31 C36 1.478(13) . ?
C31 C35 1.616(19) . ?
C32 C33 1.419(15) . ?
C32 C37 1.535(13) . ?
C33 C34 1.401(13) . ?
C33 C38 1.500(13) . ?
C34 C35 1.181(17) . ?
C34 C39 1.628(15) . ?
C35 C40 1.515(11) . ?
C36 H36A 0.9800 . ?
C36 H36B 0.9800 . ?
C36 H36C 0.9800 . ?
C37 H37A 0.9800 . ?
C37 H37B 0.9800 . ?
C37 H37C 0.9800 . ?
C38 H38A 0.9800 . ?
C38 H38B 0.9800 . ?
C38 H38C 0.9800 . ?
C39 H39A 0.9800 . ?
C39 H39B 0.9800 . ?
C39 H39C 0.9800 . ?
C40 H40A 0.9800 . ?
C40 H40B 0.9800 . ?
C40 H40C 0.9800 . ?
C31A C35A 1.412(6) . ?
C31A C32A 1.412(6) . ?
C31A C36A 1.501(6) . ?
C32A C33A 1.412(6) . ?
C32A C37A 1.501(6) . ?
C33A C34A 1.412(6) . ?
C33A C38A 1.501(6) . ?
C34A C35A 1.412(6) . ?
C34A C39A 1.501(6) . ?
C35A C40A 1.501(6) . ?
C36A H36D 0.9800 . ?
C36A H36E 0.9800 . ?
C36A H36F 0.9800 . ?
C37A H37D 0.9800 . ?
C37A H37E 0.9800 . ?
C37A H37F 0.9800 . ?
C38A H38D 0.9800 . ?
C38A H38E 0.9800 . ?
C38A H38F 0.9800 . ?
C39A H39D 0.9800 . ?
C39A H39E 0.9800 . ?
C39A H39F 0.9800 . ?
C40A H40D 0.9800 . ?
C40A H40E 0.9800 . ?
C40A H40F 0.9800 . ?
C41 C42 1.542(6) . ?
C42 C45 1.522(10) . ?
C42 C44 1.546(9) . ?
C42 C43 1.552(6) . ?
C43 H43A 0.9800 . ?
C43 H43B 0.9800 . ?
C43 H43C 0.9800 . ?
C44 H44A 0.9800 . ?
C44 H44B 0.9800 . ?
C44 H44C 0.9800 . ?
C45 H45A 0.9800 . ?
C45 H45B 0.9800 . ?
C45 H45C 0.9800 . ?
C46 C48 1.513(6) . ?
C46 C49 1.530(5) . ?
C46 C47 1.537(5) . ?
C47 H47A 0.9800 . ?
C47 H47B 0.9800 . ?
C47 H47C 0.9800 . ?
C48 H48A 0.9800 . ?
C48 H48B 0.9800 . ?
C48 H48C 0.9800 . ?
C49 H49A 0.9800 . ?
C49 H49B 0.9800 . ?
C49 H49C 0.9800 . ?
C50 C51 1.489(10) . ?
C50 H50A 0.9900 . ?
C50 H50B 0.9900 . ?
C51 H51A 0.9800 . ?
C51 H51B 0.9800 . ?
C51 H51C 0.9800 . ?
C52 H52A 0.9800 . ?
C52 H52B 0.9800 . ?
C52 H52C 0.9800 . ?
B61 C73 1.654(4) . ?
B61 C67 1.655(5) . ?
B61 C79 1.657(5) . ?
B61 C61 1.658(5) . ?
C61 C62 1.387(5) . ?
C61 C66 1.389(4) . ?
C62 F62 1.361(4) . ?
C62 C63 1.374(5) . ?
C63 F63 1.348(4) . ?
C63 C64 1.370(5) . ?
C64 F64 1.349(4) . ?
C64 C65 1.356(6) . ?
C65 F65 1.355(4) . ?
C65 C66 1.389(5) . ?
C66 F66 1.347(4) . ?
C67 C72 1.386(4) . ?
C67 C68 1.400(5) . ?
C68 F68 1.353(4) . ?
C68 C69 1.375(5) . ?
C69 F69 1.342(4) . ?
C69 C70 1.384(5) . ?
C70 F70 1.352(4) . ?
C70 C71 1.362(5) . ?
C71 F71 1.352(4) . ?
C71 C72 1.384(5) . ?
C72 F72 1.354(4) . ?
C73 C78 1.384(4) . ?
C73 C74 1.394(4) . ?
C74 F74 1.359(3) . ?
C74 C75 1.373(4) . ?
C75 F75 1.345(4) . ?
C75 C76 1.375(5) . ?
C76 F76 1.342(3) . ?
C76 C77 1.373(5) . ?
C77 F77 1.355(4) . ?
C77 C78 1.376(4) . ?
C78 F78 1.361(3) . ?
C79 C84 1.386(4) . ?
C79 C80 1.395(4) . ?
C80 F80 1.356(4) . ?
C80 C81 1.377(5) . ?
C81 F81 1.346(4) . ?
C81 C82 1.367(5) . ?
C82 F82 1.353(4) . ?
C82 C83 1.368(5) . ?
C83 F83 1.342(4) . ?
C83 C84 1.385(5) . ?
C84 F84 1.355(4) . ?
B91 C109 1.646(5) . ?
B91 C103 1.655(5) . ?
B91 C97 1.658(4) . ?
B91 C91 1.658(4) . ?
C91 C92 1.382(4) . ?
C91 C96 1.396(4) . ?
C92 F92 1.358(4) . ?
C92 C93 1.392(5) . ?
C93 F93 1.349(4) . ?
C93 C94 1.364(5) . ?
C94 F94 1.351(4) . ?
C94 C95 1.365(5) . ?
C95 F95 1.348(4) . ?
C95 C96 1.379(5) . ?
C96 F96 1.349(4) . ?
C97 C102 1.387(5) . ?
C97 C98 1.395(5) . ?
C98 F98 1.352(4) . ?
C98 C99 1.378(5) . ?
C99 F99 1.346(4) . ?
C99 C100 1.377(6) . ?
C100 F100 1.347(4) . ?
C100 C101 1.370(6) . ?
C101 F101 1.344(4) . ?
C101 C102 1.380(5) . ?
C102 F102 1.348(4) . ?
C103 C108 1.389(4) . ?
C103 C104 1.391(4) . ?
C104 F104 1.348(4) . ?
C104 C105 1.394(5) . ?
C105 F105 1.353(4) . ?
C105 C106 1.358(5) . ?
C106 F106 1.339(4) . ?
C106 C107 1.381(5) . ?
C107 F107 1.348(4) . ?
C107 C108 1.374(5) . ?
C108 F108 1.354(4) . ?
C109 C110 1.393(5) . ?
C109 C114 1.397(5) . ?
C110 F110 1.352(4) . ?
C110 C111 1.384(5) . ?
C111 F111 1.336(5) . ?
C111 C112 1.365(6) . ?
C112 F112 1.346(4) . ?
C112 C113 1.364(6) . ?
C113 F113 1.355(5) . ?
C113 C114 1.385(5) . ?
C114 F114 1.355(4) . ?
